data_7712853
loop_
_publ_author_name
'Porwal, Pragti'
'Nayek, Sreshtha'
'Singh, Satyam'
'Sonawane, Avinash'
'Grabchev, Ivo'
'Ganguly, Rakesh'
'Mukhopadhyay, Suman'

_publ_section_title
;
 Studies on anticancer properties with varying co-ligands in Ru(II) arene
 benzimidazole system
;
_journal_name_full 'Dalton Transactions'
_journal_paper_doi 10.1039/D3DT00528C
_journal_year 2023
_chemical_formula_sum 'C45 H61 Cl5 N4 O3 Ru3'
_chemical_formula_weight 1186.43
_space_group_crystal_system monoclinic
_space_group_IT_number 7
_space_group_name_Hall 'P -2yac'
_space_group_name_H-M_alt 'P 1 n 1'
_atom_sites_solution_hydrogens mixed
_audit_update_record
;
2022-08-12 deposited with the CCDC.	2023-04-24 downloaded from the CCDC.
;
_cell_angle_alpha 90
_cell_angle_beta 97.4043(8)
_cell_angle_gamma 90
_cell_formula_units_Z 2
_cell_length_a 11.9791(3)
_cell_length_b 10.4431(2)
_cell_length_c 19.2928(4)
_cell_measurement_reflns_used 9080
_cell_measurement_temperature 103.(2)
_cell_measurement_theta_max 30.9368
_cell_measurement_theta_min 2.5969
_cell_volume 2393.38(9)
_computing_cell_refinement 'SAINT V8.40B (Bruker AXS LLC, 2019)'
_computing_data_reduction 'SAINT V8.40B (Bruker AXS LLC, 2019)'
_computing_structure_refinement 'SHELXL-2019/1 (Sheldrick, 2019)'
_computing_structure_solution 'XS, VERSION 2013/1'
_diffrn_ambient_temperature 103.(2)
_diffrn_detector_area_resol_mean 7.3910
_diffrn_measured_fraction_theta_full 0.995
_diffrn_measured_fraction_theta_max 0.995
_diffrn_measurement_device_type 'Bruker APEX-II CCD'
_diffrn_measurement_method '\f and \w scans'
_diffrn_radiation_type 'Mo K\a'
_diffrn_radiation_wavelength 0.71073
_diffrn_reflns_av_R_equivalents 0.0480
_diffrn_reflns_av_unetI/netI 0.0439
_diffrn_reflns_limit_h_max 17
_diffrn_reflns_limit_h_min -17
_diffrn_reflns_limit_k_max 15
_diffrn_reflns_limit_k_min -14
_diffrn_reflns_limit_l_max 25
_diffrn_reflns_limit_l_min -27
_diffrn_reflns_number 59751
_diffrn_reflns_theta_full 25.24
_diffrn_reflns_theta_max 31.01
_diffrn_reflns_theta_min 1.95
_exptl_absorpt_coefficient_mu 1.257
_exptl_absorpt_correction_T_max 0.95
_exptl_absorpt_correction_T_min 0.75
_exptl_absorpt_correction_type multi-scan
_exptl_absorpt_process_details
;
Krause, L., Herbst-Irmer, R., Sheldrick, G. M., Stalke, D. (2015).
"Comparison of silver and molybdenum microfocus X-ray sources for
single-crystal structure determination"
J. Appl. Cryst. 48, 3-10.
doi:10.1107/S1600576714022985
;
_exptl_crystal_colour brown
_exptl_crystal_density_diffrn 1.646
_exptl_crystal_density_method 'not measured'
_exptl_crystal_description needle
_exptl_crystal_F_000 1200
_exptl_crystal_size_max 0.100
_exptl_crystal_size_mid 0.040
_exptl_crystal_size_min 0.040
_refine_diff_density_max 0.490
_refine_diff_density_min -0.476
_refine_ls_abs_structure_details
;

Flack x determined using 5416 quotients [(I+)-(I-)]/[(I+)+(I-)]
(Parsons, Flack and Wagner, Acta Cryst. B69 (2013) 249-259).
;
_refine_ls_abs_structure_Flack -0.030(10)
_refine_ls_extinction_method none
_refine_ls_goodness_of_fit_ref 1.031
_refine_ls_hydrogen_treatment mixed
_refine_ls_matrix_type full
_refine_ls_number_parameters 556
_refine_ls_number_reflns 13919
_refine_ls_number_restraints 2
_refine_ls_restrained_S_all 1.031
_refine_ls_R_factor_all 0.0292
_refine_ls_R_factor_gt 0.0247
_refine_ls_shift/su_max 0.001
_refine_ls_shift/su_mean 0.000
_refine_ls_structure_factor_coef Fsqd
_refine_ls_weighting_details 'w=1/[\s^2^(Fo^2^)+(0.0167P)^2^] where P=(Fo^2^+2Fc^2^)/3'
_refine_ls_weighting_scheme calc
_refine_ls_wR_factor_gt 0.0447
_refine_ls_wR_factor_ref 0.0458
_reflns_Friedel_coverage 0.833
_reflns_Friedel_fraction_full 0.919
_reflns_Friedel_fraction_max 0.831
_reflns_number_gt 12969
_reflns_number_total 13919
_reflns_threshold_expression 'I > 2\s(I)'
_cod_data_source_file d3dt00528c2.cif
_cod_data_source_block rgsm27
_cod_depositor_comments
;
The following automatic conversions were performed:

data item '_exptl_absorpt_correction_type' value 'Multi-Scan' was
changed to 'multi-scan' in accordance with the
/home/data/users/saulius/crontab/automatic-downloads/rss-feeds/RSC/lib/dictionaries/cif_core.dic
dictionary named 'cif_core.dic' version 2.4.2 last updated on
2011-04-26.

Automatic conversion script
Id: cif_fix_values 8170 2020-07-09 18:12:32Z antanas 
;
_cod_database_code 7712853

loop_
_space_group_symop_operation_xyz
'x, y, z'
'x+1/2, -y, z+1/2'

loop_
_atom_site_type_symbol
_atom_site_label
_atom_site_fract_x
_atom_site_fract_y
_atom_site_fract_z
_atom_site_U_iso_or_equiv
_atom_site_adp_type
_atom_site_calc_flag
_atom_site_refinement_flags_adp
_atom_site_refinement_flags_occupancy
_atom_site_refinement_flags_posn
_atom_site_occupancy
_atom_site_disorder_assembly
_atom_site_disorder_group
Ru Ru1 0.50083(2) 0.28158(2) 0.81346(2) 0.01045(5) Uani d . . . 1 . .
Ru Ru2 0.49954(2) 0.59046(2) 0.18719(2) 0.01069(5) Uani d . . . 1 . .
Ru Ru3 0.55183(2) 0.76582(2) 0.37060(2) 0.01131(5) Uani d . . . 1 . .
C C1 0.5525(3) 0.4420(3) 0.75094(18) 0.0219(7) Uani d . . . 1 . .
C C2 0.4560(3) 0.3807(3) 0.71379(18) 0.0230(8) Uani d . . . 1 . .
H H2 0.383156 0.428271 0.705044 0.028000 Uiso calc U . R 1 . .
C C3 0.4577(3) 0.2493(3) 0.70190(17) 0.0199(7) Uani d . . . 1 . .
H H3 0.384925 0.205455 0.685346 0.024000 Uiso calc U . R 1 . .
C C4 0.5531(3) 0.1720(3) 0.72576(17) 0.0160(6) Uani d . . . 1 . .
C C5 0.6475(3) 0.2331(3) 0.76322(17) 0.0156(6) Uani d . . . 1 . .
H H5 0.708611 0.179846 0.789061 0.019000 Uiso calc U . R 1 . .
C C6 0.6466(3) 0.3689(3) 0.77510(17) 0.0187(7) Uani d . . . 1 . .
H H6 0.706900 0.407601 0.809442 0.022000 Uiso calc U . R 1 . .
C C7 0.5485(4) 0.5844(3) 0.7644(2) 0.0371(10) Uani d . . . 1 . .
H H7A 0.608455 0.607692 0.801705 0.056000 Uiso calc U . R 1 . .
H H7B 0.475288 0.606983 0.778508 0.056000 Uiso calc U . R 1 . .
H H7C 0.559134 0.630985 0.721604 0.056000 Uiso calc U . R 1 . .
C C8 0.5481(3) 0.0299(3) 0.71013(19) 0.0253(8) Uani d . . . 1 . .
H H8 0.472839 -0.002080 0.719623 0.030000 Uiso calc U . R 1 . .
C C9 0.6378(4) -0.0483(3) 0.7548(2) 0.0331(9) Uani d . . . 1 . .
H H9A 0.712216 -0.026091 0.742475 0.050000 Uiso calc U . R 1 . .
H H9B 0.623603 -0.139722 0.746358 0.050000 Uiso calc U . R 1 . .
H H9C 0.635112 -0.029208 0.804304 0.050000 Uiso calc U . R 1 . .
C C10 0.5557(4) 0.0102(4) 0.6315(2) 0.0422(11) Uani d . . . 1 . .
H H10A 0.494782 0.057355 0.603876 0.063000 Uiso calc U . R 1 . .
H H10B 0.548824 -0.081234 0.620272 0.063000 Uiso calc U . R 1 . .
H H10C 0.628452 0.041867 0.620589 0.063000 Uiso calc U . R 1 . .
C C11 0.6495(3) 0.2867(3) 0.96006(17) 0.0151(6) Uani d . . . 1 . .
C C12 0.6827(3) 0.4151(3) 0.96243(18) 0.0182(7) Uani d . . . 1 . .
H H12 0.658341 0.472153 0.925166 0.022000 Uiso calc U . R 1 . .
C C13 0.7526(3) 0.4564(3) 1.02142(18) 0.0231(7) Uani d . . . 1 . .
H H13 0.776447 0.543177 1.024581 0.028000 Uiso calc U . R 1 . .
C C14 0.7884(3) 0.3721(4) 1.07610(18) 0.0258(8) Uani d . . . 1 . .
H H14 0.835885 0.403459 1.115708 0.031000 Uiso calc U . R 1 . .
C C15 0.7572(3) 0.2447(3) 1.07448(18) 0.0217(7) Uani d . . . 1 . .
H H15 0.782422 0.187767 1.111629 0.026000 Uiso calc U . R 1 . .
C C16 0.6866(3) 0.2040(3) 1.01538(17) 0.0175(6) Uani d . . . 1 . .
C C17 0.5687(3) 0.1008(3) 0.93625(16) 0.0132(6) Uani d . . . 1 . .
C C18 0.4956(3) -0.0005(3) 0.90482(16) 0.0128(6) Uani d . . . 1 . .
C C19 0.5136(3) -0.1286(3) 0.92635(17) 0.0175(7) Uani d . . . 1 . .
H H19 0.575425 -0.149648 0.960339 0.021000 Uiso calc U . R 1 . .
C C20 0.4417(3) -0.2230(3) 0.89827(17) 0.0196(7) Uani d . . . 1 . .
H H20 0.454025 -0.309069 0.913267 0.024000 Uiso calc U . R 1 . .
C C21 0.3504(3) -0.1939(3) 0.84778(18) 0.0184(7) Uani d . . . 1 . .
H H21 0.301596 -0.259962 0.828294 0.022000 Uiso calc U . R 1 . .
C C22 0.3316(3) -0.0682(3) 0.82643(16) 0.0144(6) Uani d . . . 1 . .
C C23 0.4040(2) 0.0317(3) 0.85425(16) 0.0116(6) Uani d . . . 1 . .
C C24 0.1701(3) -0.1230(3) 0.74670(18) 0.0217(7) Uani d . . . 1 . .
H H24A 0.213258 -0.187440 0.724556 0.033000 Uiso calc U . R 1 . .
H H24B 0.114621 -0.083535 0.711302 0.033000 Uiso calc U . R 1 . .
H H24C 0.131197 -0.163870 0.782525 0.033000 Uiso calc U . R 1 . .
C C25 0.5983(3) 0.9146(3) 0.44929(17) 0.0192(7) Uani d . . . 1 . .
C C26 0.4918(3) 0.8607(3) 0.45924(17) 0.0184(7) Uani d . . . 1 . .
H H26 0.423117 0.915768 0.450766 0.022000 Uiso calc U . R 1 . .
C C27 0.4784(3) 0.7276(3) 0.46577(17) 0.0161(6) Uani d . . . 1 . .
H H27 0.400566 0.691345 0.462076 0.019000 Uiso calc U . R 1 . .
C C28 0.5715(3) 0.6423(3) 0.46345(16) 0.0143(6) Uani d . . . 1 . .
C C29 0.6768(3) 0.6949(3) 0.45396(16) 0.0163(6) Uani d . . . 1 . .
H H29 0.737877 0.636831 0.441913 0.020000 Uiso calc U . R 1 . .
C C30 0.6887(3) 0.8304(3) 0.44584(16) 0.0179(7) Uani d . . . 1 . .
H H30 0.758290 0.863732 0.428531 0.021000 Uiso calc U . R 1 . .
C C31 0.6091(4) 1.0559(3) 0.43841(19) 0.0288(9) Uani d . . . 1 . .
H H31A 0.684487 1.075176 0.426636 0.043000 Uiso calc U . R 1 . .
H H31B 0.597371 1.101269 0.481341 0.043000 Uiso calc U . R 1 . .
H H31C 0.552496 1.083662 0.400121 0.043000 Uiso calc U . R 1 . .
C C32 0.5532(3) 0.4995(3) 0.46967(17) 0.0194(7) Uani d . . . 1 . .
H H32 0.475959 0.479192 0.446028 0.023000 Uiso calc U . R 1 . .
C C33 0.6369(4) 0.4178(3) 0.4361(2) 0.0306(9) Uani d . . . 1 . .
H H33A 0.638650 0.445795 0.387773 0.046000 Uiso calc U . R 1 . .
H H33B 0.613951 0.327786 0.436483 0.046000 Uiso calc U . R 1 . .
H H33C 0.712032 0.427339 0.462488 0.046000 Uiso calc U . R 1 . .
C C34 0.5571(3) 0.4665(3) 0.54761(18) 0.0252(8) Uani d . . . 1 . .
H H34A 0.634261 0.476332 0.570917 0.038000 Uiso calc U . R 1 . .
H H34B 0.532377 0.377899 0.552452 0.038000 Uiso calc U . R 1 . .
H H34C 0.507069 0.524388 0.569142 0.038000 Uiso calc U . R 1 . .
C C35 0.4059(3) 0.6999(3) 0.10149(17) 0.0152(6) Uani d . . . 1 . .
C C36 0.4911(3) 0.6241(3) 0.07524(16) 0.0151(6) Uani d . . . 1 . .
H H36 0.555245 0.667529 0.056444 0.018000 Uiso calc U . R 1 . .
C C37 0.4964(3) 0.4914(3) 0.08853(16) 0.0138(6) Uani d . . . 1 . .
H H37 0.565633 0.444326 0.079338 0.017000 Uiso calc U . R 1 . .
C C38 0.4201(3) 0.4282(3) 0.12831(16) 0.0141(6) Uani d . . . 1 . .
C C39 0.3368(3) 0.5050(3) 0.15381(16) 0.0157(6) Uani d . . . 1 . .
H H39 0.293494 0.468275 0.190100 0.019000 Uiso calc U . R 1 . .
C C40 0.3294(3) 0.6391(3) 0.14045(16) 0.0151(6) Uani d . . . 1 . .
H H40 0.281453 0.692968 0.167651 0.018000 Uiso calc U . R 1 . .
C C41 0.4028(3) 0.8433(3) 0.09118(18) 0.0215(7) Uani d . . . 1 . .
H H41A 0.360549 0.863513 0.045578 0.032000 Uiso calc U . R 1 . .
H H41B 0.479861 0.875926 0.093053 0.032000 Uiso calc U . R 1 . .
H H41C 0.366103 0.883368 0.128202 0.032000 Uiso calc U . R 1 . .
C C42 0.4379(3) 0.2877(3) 0.14615(18) 0.0202(7) Uani d . . . 1 . .
H H42 0.520954 0.272246 0.154076 0.024000 Uiso calc U . R 1 . .
C C43 0.3899(4) 0.2068(3) 0.0835(2) 0.0376(11) Uani d . . . 1 . .
H H43A 0.307518 0.211102 0.077972 0.056000 Uiso calc U . R 1 . .
H H43B 0.414075 0.117732 0.091137 0.056000 Uiso calc U . R 1 . .
H H43C 0.417293 0.239733 0.041239 0.056000 Uiso calc U . R 1 . .
C C44 0.3909(3) 0.2484(3) 0.2121(2) 0.0296(9) Uani d . . . 1 . .
H H44A 0.421737 0.304178 0.250737 0.044000 Uiso calc U . R 1 . .
H H44B 0.411835 0.159371 0.223496 0.044000 Uiso calc U . R 1 . .
H H44C 0.308687 0.256057 0.204856 0.044000 Uiso calc U . R 1 . .
C C45 0.8237(4) 0.7765(5) 0.9149(3) 0.0555(14) Uani d . . . 1 . .
H H45A 0.793236 0.860657 0.900052 0.083000 Uiso calc U . R 1 . .
H H45B 0.761732 0.715596 0.915938 0.083000 Uiso calc U . R 1 . .
H H45C 0.873679 0.746450 0.881879 0.083000 Uiso calc U . R 1 . .
Cl Cl1 0.40122(7) 0.42803(7) 0.87924(4) 0.01775(15) Uani d . . . 1 . .
Cl Cl2 0.44194(7) 0.91487(7) 0.29349(4) 0.01899(16) Uani d . . . 1 . .
Cl Cl3 0.44945(6) 0.59529(7) 0.30518(4) 0.01474(14) Uani d . . . 1 . .
Cl Cl4 0.66483(6) 0.47039(7) 0.23139(4) 0.01625(15) Uani d . . . 1 . .
Cl Cl5 0.71897(7) 0.85249(9) 0.08980(4) 0.02514(18) Uani d . . . 1 . .
N N1 0.5769(2) 0.2193(2) 0.91083(14) 0.0125(5) Uani d . . . 1 . .
N N2 0.6353(2) 0.0881(3) 0.99846(15) 0.0177(6) Uani d . . . 1 . .
H H2N 0.642(3) 0.025(4) 1.024(2) 0.027000 Uiso d U . . 1 . .
N N3 0.6603(2) 0.7463(2) 0.29116(14) 0.0130(5) Uani d . . . 1 . .
H H3A 0.712969 0.809491 0.296721 0.016000 Uiso calc U . R 1 . .
H H3B 0.697050 0.670013 0.297087 0.016000 Uiso calc U . R 1 . .
N N4 0.6019(2) 0.7522(2) 0.22018(14) 0.0135(5) Uani d . . . 1 . .
H H4A 0.654147 0.761974 0.190267 0.016000 Uiso calc U . R 1 . .
H H4B 0.557599 0.823315 0.216394 0.016000 Uiso calc U . R 1 . .
O O1 0.37812(17) 0.15014(19) 0.83308(11) 0.0139(4) Uani d . . . 1 . .
O O2 0.24473(18) -0.0268(2) 0.77836(12) 0.0191(5) Uani d . . . 1 . .
O O3 0.8837(3) 0.7862(6) 0.9809(2) 0.0904(16) Uani d . . . 1 . .
H H3C 0.841613 0.814980 1.008855 0.136000 Uiso calc U . R 1 . .

loop_
_atom_site_aniso_label
_atom_site_aniso_U_11
_atom_site_aniso_U_22
_atom_site_aniso_U_33
_atom_site_aniso_U_12
_atom_site_aniso_U_13
_atom_site_aniso_U_23
Ru1 0.00880(11) 0.00985(10) 0.01290(13) -0.00034(9) 0.00210(9) 0.00037(9)
Ru2 0.00960(10) 0.01141(10) 0.01093(11) -0.00042(9) 0.00082(8) 0.00001(9)
Ru3 0.01040(11) 0.01220(11) 0.01167(12) 0.00011(9) 0.00271(9) -0.00052(9)
C1 0.0304(19) 0.0171(16) 0.0217(18) 0.0007(15) 0.0162(15) 0.0033(13)
C2 0.0226(18) 0.0283(19) 0.0189(18) 0.0082(15) 0.0050(14) 0.0127(14)
C3 0.0168(16) 0.0305(18) 0.0128(17) -0.0003(14) 0.0027(13) 0.0020(13)
C4 0.0172(16) 0.0172(16) 0.0145(16) -0.0017(13) 0.0059(13) -0.0003(12)
C5 0.0122(14) 0.0213(15) 0.0141(16) -0.0006(12) 0.0044(12) 0.0018(12)
C6 0.0165(16) 0.0235(16) 0.0179(17) -0.0096(13) 0.0085(13) -0.0037(13)
C7 0.057(3) 0.0136(17) 0.047(3) -0.0018(17) 0.030(2) 0.0071(16)
C8 0.032(2) 0.0174(16) 0.030(2) -0.0071(15) 0.0164(17) -0.0103(14)
C9 0.046(2) 0.0142(16) 0.044(3) 0.0042(16) 0.024(2) -0.0006(15)
C10 0.060(3) 0.039(2) 0.030(2) -0.008(2) 0.016(2) -0.0184(18)
C11 0.0109(14) 0.0197(15) 0.0150(16) -0.0017(12) 0.0032(12) -0.0063(12)
C12 0.0159(15) 0.0196(15) 0.0200(17) 0.0001(13) 0.0062(13) -0.0049(13)
C13 0.0169(16) 0.0266(18) 0.027(2) -0.0074(14) 0.0070(14) -0.0140(15)
C14 0.0176(17) 0.043(2) 0.0176(18) -0.0073(16) 0.0061(14) -0.0158(15)
C15 0.0160(16) 0.037(2) 0.0123(17) -0.0044(14) 0.0033(13) -0.0035(14)
C16 0.0125(15) 0.0251(17) 0.0152(16) -0.0034(13) 0.0024(12) -0.0032(13)
C17 0.0121(14) 0.0155(14) 0.0119(15) 0.0006(11) 0.0017(12) -0.0004(11)
C18 0.0132(14) 0.0122(13) 0.0134(15) 0.0007(11) 0.0032(12) 0.0004(11)
C19 0.0226(17) 0.0150(15) 0.0151(17) 0.0017(13) 0.0031(13) 0.0027(12)
C20 0.0282(18) 0.0130(14) 0.0180(17) -0.0001(13) 0.0043(14) 0.0025(12)
C21 0.0221(17) 0.0124(14) 0.0217(17) -0.0043(12) 0.0071(14) -0.0036(12)
C22 0.0139(14) 0.0139(14) 0.0157(16) -0.0004(11) 0.0032(12) 0.0000(11)
C23 0.0100(13) 0.0113(13) 0.0141(15) -0.0003(11) 0.0037(11) -0.0005(11)
C24 0.0187(16) 0.0196(15) 0.0254(19) -0.0056(13) -0.0028(14) -0.0077(13)
C25 0.0304(19) 0.0169(15) 0.0113(16) -0.0037(14) 0.0063(14) -0.0040(12)
C26 0.0241(18) 0.0190(16) 0.0132(16) 0.0041(13) 0.0061(13) -0.0013(12)
C27 0.0178(16) 0.0195(15) 0.0128(16) -0.0007(13) 0.0090(13) 0.0006(12)
C28 0.0161(15) 0.0180(15) 0.0083(15) -0.0009(12) -0.0002(12) 0.0021(11)
C29 0.0141(15) 0.0231(16) 0.0112(16) 0.0015(12) -0.0002(12) -0.0002(12)
C30 0.0189(16) 0.0266(17) 0.0084(15) -0.0060(13) 0.0029(13) -0.0021(12)
C31 0.049(3) 0.0172(16) 0.023(2) -0.0057(16) 0.0129(18) -0.0032(14)
C32 0.0216(17) 0.0165(15) 0.0196(18) 0.0007(13) 0.0006(14) 0.0040(12)
C33 0.040(2) 0.0182(17) 0.035(2) 0.0051(16) 0.0095(18) 0.0049(15)
C34 0.0236(18) 0.0277(18) 0.0242(19) 0.0044(15) 0.0026(15) 0.0120(15)
C35 0.0157(15) 0.0168(15) 0.0118(15) 0.0007(12) -0.0037(12) 0.0001(11)
C36 0.0140(15) 0.0189(15) 0.0120(15) 0.0025(12) 0.0002(12) 0.0019(12)
C37 0.0140(14) 0.0146(14) 0.0122(15) 0.0028(11) -0.0008(12) -0.0022(11)
C38 0.0145(14) 0.0163(14) 0.0103(15) 0.0002(11) -0.0036(12) -0.0018(11)
C39 0.0107(14) 0.0199(15) 0.0155(16) -0.0041(12) -0.0025(12) 0.0018(12)
C40 0.0123(14) 0.0177(15) 0.0144(16) 0.0021(12) -0.0014(12) -0.0016(12)
C41 0.0257(18) 0.0174(16) 0.0211(18) 0.0029(14) 0.0019(15) 0.0036(13)
C42 0.0169(16) 0.0159(15) 0.0254(19) -0.0018(13) -0.0060(14) 0.0007(13)
C43 0.052(3) 0.0160(17) 0.040(2) -0.0004(17) -0.015(2) -0.0050(16)
C44 0.0250(19) 0.0216(17) 0.042(2) -0.0005(15) 0.0035(17) 0.0122(16)
C45 0.045(3) 0.079(4) 0.044(3) 0.005(3) 0.010(2) -0.001(3)
Cl1 0.0159(4) 0.0124(3) 0.0266(4) 0.0002(3) 0.0092(3) -0.0017(3)
Cl2 0.0181(4) 0.0183(4) 0.0207(4) 0.0054(3) 0.0029(3) 0.0033(3)
Cl3 0.0134(3) 0.0178(3) 0.0131(4) -0.0048(3) 0.0020(3) -0.0006(3)
Cl4 0.0133(3) 0.0160(3) 0.0183(4) 0.0027(3) -0.0021(3) -0.0015(3)
Cl5 0.0174(4) 0.0382(5) 0.0193(4) -0.0011(4) 0.0003(3) 0.0131(4)
N1 0.0104(12) 0.0134(12) 0.0135(13) -0.0011(10) 0.0014(10) -0.0010(10)
N2 0.0165(14) 0.0209(14) 0.0152(14) -0.0015(11) -0.0003(11) 0.0040(11)
N3 0.0100(12) 0.0159(12) 0.0129(14) -0.0013(10) 0.0002(10) -0.0020(10)
N4 0.0146(13) 0.0155(12) 0.0109(13) -0.0010(10) 0.0033(11) 0.0016(10)
O1 0.0109(10) 0.0098(10) 0.0206(12) -0.0001(8) 0.0005(9) 0.0015(8)
O2 0.0165(11) 0.0140(10) 0.0250(13) -0.0030(9) -0.0035(10) -0.0037(9)
O3 0.041(2) 0.184(5) 0.048(3) 0.016(3) 0.012(2) -0.018(3)

loop_
_atom_type_symbol
_atom_type_description
_atom_type_scat_dispersion_real
_atom_type_scat_dispersion_imag
_atom_type_scat_source
C C 0.0033 0.0016 'International Tables Vol C Tables 4.2.6.8 and 6.1.1.4'
H H 0.0000 0.0000 'International Tables Vol C Tables 4.2.6.8 and 6.1.1.4'
Cl Cl 0.1484 0.1585 'International Tables Vol C Tables 4.2.6.8 and 6.1.1.4'
N N 0.0061 0.0033 'International Tables Vol C Tables 4.2.6.8 and 6.1.1.4'
O O 0.0106 0.0060 'International Tables Vol C Tables 4.2.6.8 and 6.1.1.4'
Ru Ru -1.2594 0.8363 'International Tables Vol C Tables 4.2.6.8 and 6.1.1.4'

loop_
_geom_angle_atom_site_label_1
_geom_angle_atom_site_label_2
_geom_angle_atom_site_label_3
_geom_angle_site_symmetry_1
_geom_angle_site_symmetry_3
_geom_angle
_geom_angle_publ_flag
O1 Ru1 N1 . . 82.36(9) ?
O1 Ru1 C5 . . 123.93(10) ?
N1 Ru1 C5 . . 92.56(11) ?
O1 Ru1 C3 . . 89.68(11) ?
N1 Ru1 C3 . . 149.84(11) ?
C5 Ru1 C3 . . 67.97(13) ?
O1 Ru1 C6 . . 162.20(10) ?
N1 Ru1 C6 . . 99.22(12) ?
C5 Ru1 C6 . . 38.52(11) ?
C3 Ru1 C6 . . 80.07(13) ?
O1 Ru1 C2 . . 111.88(11) ?
N1 Ru1 C2 . . 165.70(12) ?
C5 Ru1 C2 . . 80.74(12) ?
C3 Ru1 C2 . . 37.20(12) ?
C6 Ru1 C2 . . 67.72(13) ?
O1 Ru1 C1 . . 149.03(12) ?
N1 Ru1 C1 . . 127.67(12) ?
C5 Ru1 C1 . . 68.40(12) ?
C3 Ru1 C1 . . 67.85(13) ?
C6 Ru1 C1 . . 37.03(13) ?
C2 Ru1 C1 . . 38.05(13) ?
O1 Ru1 C4 . . 94.27(10) ?
N1 Ru1 C4 . . 113.34(11) ?
C5 Ru1 C4 . . 37.71(11) ?
C3 Ru1 C4 . . 38.07(12) ?
C6 Ru1 C4 . . 68.71(12) ?
C2 Ru1 C4 . . 68.42(13) ?
C1 Ru1 C4 . . 81.17(12) ?
O1 Ru1 Cl1 . . 85.02(6) ?
N1 Ru1 Cl1 . . 84.93(7) ?
C5 Ru1 Cl1 . . 150.43(8) ?
C3 Ru1 Cl1 . . 123.46(9) ?
C6 Ru1 Cl1 . . 112.77(9) ?
C2 Ru1 Cl1 . . 94.65(9) ?
C1 Ru1 Cl1 . . 89.94(9) ?
C4 Ru1 Cl1 . . 161.51(9) ?
N4 Ru2 C37 . . 125.80(11) ?
N4 Ru2 C39 . . 151.04(11) ?
C37 Ru2 C39 . . 68.16(12) ?
N4 Ru2 C36 . . 96.86(11) ?
C37 Ru2 C36 . . 37.89(11) ?
C39 Ru2 C36 . . 81.16(12) ?
N4 Ru2 C40 . . 114.15(11) ?
C37 Ru2 C40 . . 80.66(12) ?
C39 Ru2 C40 . . 38.29(11) ?
C36 Ru2 C40 . . 68.30(12) ?
N4 Ru2 C38 . . 164.09(11) ?
C37 Ru2 C38 . . 38.32(12) ?
C39 Ru2 C38 . . 37.99(11) ?
C36 Ru2 C38 . . 69.41(12) ?
C40 Ru2 C38 . . 69.21(11) ?
N4 Ru2 C35 . . 91.75(11) ?
C37 Ru2 C35 . . 68.69(12) ?
C39 Ru2 C35 . . 68.75(12) ?
C36 Ru2 C35 . . 38.28(11) ?
C40 Ru2 C35 . . 37.56(12) ?
C38 Ru2 C35 . . 82.32(11) ?
N4 Ru2 Cl4 . . 83.80(7) ?
C37 Ru2 Cl4 . . 89.03(8) ?
C39 Ru2 Cl4 . . 124.00(8) ?
C36 Ru2 Cl4 . . 111.52(8) ?
C40 Ru2 Cl4 . . 162.05(8) ?
C38 Ru2 Cl4 . . 93.63(8) ?
C35 Ru2 Cl4 . . 148.84(9) ?
N4 Ru2 Cl3 . . 84.61(7) ?
C37 Ru2 Cl3 . . 148.95(9) ?
C39 Ru2 Cl3 . . 88.03(9) ?
C36 Ru2 Cl3 . . 160.19(8) ?
C40 Ru2 Cl3 . . 93.00(9) ?
C38 Ru2 Cl3 . . 111.07(9) ?
C35 Ru2 Cl3 . . 122.09(9) ?
Cl4 Ru2 Cl3 . . 88.29(3) ?
N3 Ru3 C30 . . 91.89(11) ?
N3 Ru3 C27 . . 159.36(11) ?
C30 Ru3 C27 . . 81.02(12) ?
N3 Ru3 C26 . . 153.79(11) ?
C30 Ru3 C26 . . 68.14(13) ?
C27 Ru3 C26 . . 37.73(11) ?
N3 Ru3 C29 . . 94.19(11) ?
C30 Ru3 C29 . . 38.60(12) ?
C27 Ru3 C29 . . 68.22(13) ?
C26 Ru3 C29 . . 80.81(13) ?
N3 Ru3 C25 . . 116.05(11) ?
C30 Ru3 C25 . . 37.64(12) ?
C27 Ru3 C25 . . 68.87(12) ?
C26 Ru3 C25 . . 38.19(13) ?
C29 Ru3 C25 . . 68.98(12) ?
N3 Ru3 C28 . . 121.08(11) ?
C30 Ru3 C28 . . 68.98(12) ?
C27 Ru3 C28 . . 38.31(11) ?
C26 Ru3 C28 . . 68.78(12) ?
C29 Ru3 C28 . . 37.56(11) ?
C25 Ru3 C28 . . 81.97(12) ?
N3 Ru3 Cl2 . . 87.34(7) ?
C30 Ru3 Cl2 . . 121.28(9) ?
C27 Ru3 Cl2 . . 112.94(9) ?
C26 Ru3 Cl2 . . 88.95(9) ?
C29 Ru3 Cl2 . . 159.81(9) ?
C25 Ru3 Cl2 . . 92.25(9) ?
C28 Ru3 Cl2 . . 150.66(9) ?
N3 Ru3 Cl3 . . 82.54(7) ?
C30 Ru3 Cl3 . . 150.66(9) ?
C27 Ru3 Cl3 . . 94.15(9) ?
C26 Ru3 Cl3 . . 123.20(9) ?
C29 Ru3 Cl3 . . 112.82(9) ?
C25 Ru3 Cl3 . . 161.37(9) ?
C28 Ru3 Cl3 . . 89.27(8) ?
Cl2 Ru3 Cl3 . . 87.35(3) ?
C6 C1 C2 . . 119.3(3) ?
C6 C1 C7 . . 121.6(4) ?
C2 C1 C7 . . 119.0(3) ?
C6 C1 Ru1 . . 70.84(18) ?
C2 C1 Ru1 . . 70.57(18) ?
C7 C1 Ru1 . . 129.7(2) ?
C3 C2 C1 . . 119.8(3) ?
C3 C2 Ru1 . . 70.83(19) ?
C1 C2 Ru1 . . 71.38(19) ?
C2 C3 C4 . . 122.2(3) ?
C2 C3 Ru1 . . 72.0(2) ?
C4 C3 Ru1 . . 71.95(19) ?
C5 C4 C3 . . 117.6(3) ?
C5 C4 C8 . . 123.6(3) ?
C3 C4 C8 . . 118.7(3) ?
C5 C4 Ru1 . . 70.11(18) ?
C3 C4 Ru1 . . 69.98(19) ?
C8 C4 Ru1 . . 130.9(2) ?
C4 C5 C6 . . 120.4(3) ?
C4 C5 Ru1 . . 72.19(18) ?
C6 C5 Ru1 . . 71.11(17) ?
C1 C6 C5 . . 120.7(3) ?
C1 C6 Ru1 . . 72.13(19) ?
C5 C6 Ru1 . . 70.37(17) ?
C4 C8 C9 . . 113.9(3) ?
C4 C8 C10 . . 108.7(3) ?
C9 C8 C10 . . 110.9(3) ?
N1 C11 C12 . . 131.0(3) ?
N1 C11 C16 . . 108.5(3) ?
C12 C11 C16 . . 120.4(3) ?
C13 C12 C11 . . 117.5(3) ?
C12 C13 C14 . . 121.1(3) ?
C15 C14 C13 . . 122.2(3) ?
C14 C15 C16 . . 116.5(3) ?
N2 C16 C15 . . 131.7(3) ?
N2 C16 C11 . . 105.9(3) ?
C15 C16 C11 . . 122.3(3) ?
N1 C17 N2 . . 110.6(3) ?
N1 C17 C18 . . 126.0(3) ?
N2 C17 C18 . . 123.4(3) ?
C19 C18 C23 . . 120.3(3) ?
C19 C18 C17 . . 120.5(3) ?
C23 C18 C17 . . 119.2(3) ?
C20 C19 C18 . . 120.1(3) ?
C19 C20 C21 . . 120.8(3) ?
C22 C21 C20 . . 119.7(3) ?
O2 C22 C21 . . 125.5(3) ?
O2 C22 C23 . . 113.4(3) ?
C21 C22 C23 . . 121.1(3) ?
O1 C23 C18 . . 124.4(3) ?
O1 C23 C22 . . 117.6(3) ?
C18 C23 C22 . . 118.0(3) ?
C30 C25 C26 . . 117.8(3) ?
C30 C25 C31 . . 122.0(3) ?
C26 C25 C31 . . 120.1(3) ?
C30 C25 Ru3 . . 69.61(18) ?
C26 C25 Ru3 . . 70.28(18) ?
C31 C25 Ru3 . . 128.3(2) ?
C27 C26 C25 . . 121.0(3) ?
C27 C26 Ru3 . . 70.97(18) ?
C25 C26 Ru3 . . 71.53(18) ?
C26 C27 C28 . . 120.8(3) ?
C26 C27 Ru3 . . 71.30(18) ?
C28 C27 Ru3 . . 71.69(17) ?
C29 C28 C27 . . 118.4(3) ?
C29 C28 C32 . . 122.4(3) ?
C27 C28 C32 . . 119.2(3) ?
C29 C28 Ru3 . . 70.67(18) ?
C27 C28 Ru3 . . 70.00(17) ?
C32 C28 Ru3 . . 129.9(2) ?
C28 C29 C30 . . 120.1(3) ?
C28 C29 Ru3 . . 71.77(18) ?
C30 C29 Ru3 . . 69.65(18) ?
C25 C30 C29 . . 121.8(3) ?
C25 C30 Ru3 . . 72.74(19) ?
C29 C30 Ru3 . . 71.75(18) ?
C28 C32 C33 . . 114.0(3) ?
C28 C32 C34 . . 108.2(3) ?
C33 C32 C34 . . 110.6(3) ?
C40 C35 C36 . . 118.7(3) ?
C40 C35 C41 . . 120.7(3) ?
C36 C35 C41 . . 120.5(3) ?
C40 C35 Ru2 . . 70.60(18) ?
C36 C35 Ru2 . . 70.19(17) ?
C41 C35 Ru2 . . 128.1(2) ?
C37 C36 C35 . . 119.7(3) ?
C37 C36 Ru2 . . 70.46(18) ?
C35 C36 Ru2 . . 71.53(18) ?
C36 C37 C38 . . 122.4(3) ?
C36 C37 Ru2 . . 71.65(18) ?
C38 C37 Ru2 . . 71.81(18) ?
C39 C38 C37 . . 116.9(3) ?
C39 C38 C42 . . 123.6(3) ?
C37 C38 C42 . . 119.3(3) ?
C39 C38 Ru2 . . 70.14(17) ?
C37 C38 Ru2 . . 69.87(17) ?
C42 C38 Ru2 . . 126.4(2) ?
C38 C39 C40 . . 121.5(3) ?
C38 C39 Ru2 . . 71.87(17) ?
C40 C39 Ru2 . . 71.40(17) ?
C35 C40 C39 . . 120.7(3) ?
C35 C40 Ru2 . . 71.84(18) ?
C39 C40 Ru2 . . 70.32(17) ?
C44 C42 C38 . . 113.4(3) ?
C44 C42 C43 . . 111.9(3) ?
C38 C42 C43 . . 109.2(3) ?
Ru3 Cl3 Ru2 . . 109.51(3) ?
C17 N1 C11 . . 106.6(3) ?
C17 N1 Ru1 . . 125.1(2) ?
C11 N1 Ru1 . . 128.2(2) ?
C17 N2 C16 . . 108.4(3) ?
N4 N3 Ru3 . . 113.98(18) ?
N3 N4 Ru2 . . 115.72(17) ?
C23 O1 Ru1 . . 121.92(18) ?
C22 O2 C24 . . 116.5(2) ?

loop_
_geom_bond_atom_site_label_1
_geom_bond_atom_site_label_2
_geom_bond_site_symmetry_2
_geom_bond_distance
_geom_bond_publ_flag
Ru1 O1 . 2.081(2) ?
Ru1 N1 . 2.084(3) ?
Ru1 C5 . 2.173(3) ?
Ru1 C3 . 2.174(3) ?
Ru1 C6 . 2.183(3) ?
Ru1 C2 . 2.189(3) ?
Ru1 C1 . 2.199(3) ?
Ru1 C4 . 2.200(3) ?
Ru1 Cl1 . 2.4009(8) ?
Ru2 N4 . 2.136(2) ?
Ru2 C37 . 2.162(3) ?
Ru2 C39 . 2.165(3) ?
Ru2 C36 . 2.178(3) ?
Ru2 C40 . 2.179(3) ?
Ru2 C38 . 2.188(3) ?
Ru2 C35 . 2.196(3) ?
Ru2 Cl4 . 2.4051(8) ?
Ru2 Cl3 . 2.4281(8) ?
Ru3 N3 . 2.143(3) ?
Ru3 C30 . 2.153(3) ?
Ru3 C27 . 2.173(3) ?
Ru3 C26 . 2.177(3) ?
Ru3 C29 . 2.181(3) ?
Ru3 C25 . 2.194(3) ?
Ru3 C28 . 2.195(3) ?
Ru3 Cl2 . 2.4216(8) ?
Ru3 Cl3 . 2.4227(8) ?
C1 C6 . 1.391(5) ?
C1 C2 . 1.430(5) ?
C1 C7 . 1.512(5) ?
C2 C3 . 1.392(5) ?
C3 C4 . 1.427(5) ?
C4 C5 . 1.413(4) ?
C4 C8 . 1.514(4) ?
C5 C6 . 1.437(4) ?
C8 C9 . 1.524(5) ?
C8 C10 . 1.545(5) ?
C11 N1 . 1.393(4) ?
C11 C12 . 1.398(4) ?
C11 C16 . 1.399(5) ?
C12 C13 . 1.392(5) ?
C13 C14 . 1.398(5) ?
C14 C15 . 1.381(5) ?
C15 C16 . 1.395(4) ?
C16 N2 . 1.378(4) ?
C17 N1 . 1.339(4) ?
C17 N2 . 1.359(4) ?
C17 C18 . 1.455(4) ?
C18 C19 . 1.409(4) ?
C18 C23 . 1.412(4) ?
C19 C20 . 1.374(5) ?
C20 C21 . 1.401(5) ?
C21 C22 . 1.385(4) ?
C22 O2 . 1.372(4) ?
C22 C23 . 1.417(4) ?
C23 O1 . 1.327(3) ?
C24 O2 . 1.429(4) ?
C25 C30 . 1.403(5) ?
C25 C26 . 1.430(5) ?
C25 C31 . 1.498(4) ?
C26 C27 . 1.407(4) ?
C27 C28 . 1.433(4) ?
C28 C29 . 1.409(4) ?
C28 C32 . 1.514(4) ?
C29 C30 . 1.433(5) ?
C32 C33 . 1.523(5) ?
C32 C34 . 1.537(4) ?
C35 C40 . 1.409(4) ?
C35 C36 . 1.434(4) ?
C35 C41 . 1.510(4) ?
C36 C37 . 1.409(4) ?
C37 C38 . 1.428(4) ?
C38 C39 . 1.417(4) ?
C38 C42 . 1.517(4) ?
C39 C40 . 1.425(4) ?
C42 C44 . 1.513(5) ?
C42 C43 . 1.524(5) ?
C45 O3 . 1.383(6) ?
N3 N4 . 1.456(4) ?
